data_4504137
loop_
_publ_author_name
'Kodama, Koichi'
'Kobayashi, Yuka'
'Saigo, Kazuhiko'

_publ_section_title
;
 Role of the Relative Molecular Length of the Components in Ternary
 Inclusion Crystals in the Chiral Recognition and Assembly of
 Supramolecular Helical Architectures
;
_journal_issue 5
_journal_name_full 'Crystal Growth &amp; Design'
_journal_page_first 935
_journal_paper_doi 10.1021/cg060849c
_journal_volume 7
_journal_year 2007
_chemical_absolute_configuration rm
_chemical_formula_sum 'C31 H35 N O4'
_chemical_formula_weight 485.60
_space_group_IT_number 19
_symmetry_cell_setting orthorhombic
_symmetry_space_group_name_Hall 'P 2ac 2ab'
_symmetry_space_group_name_H-M 'P 21 21 21'
_atom_sites_solution_hydrogens geom
_atom_sites_solution_primary direct
_atom_sites_solution_secondary difmap
_audit_creation_method SHELXL-97
_cell_angle_alpha 90.00
_cell_angle_beta 90.00
_cell_angle_gamma 90.00
_cell_formula_units_Z 4
_cell_length_a 5.961(3)
_cell_length_b 13.052(6)
_cell_length_c 32.917(17)
_cell_measurement_reflns_used 6520
_cell_measurement_temperature 103(2)
_cell_measurement_theta_max 30.9975
_cell_measurement_theta_min 1.9906
_cell_volume 2561(2)
_computing_structure_refinement 'SHELXL-97 (Sheldrick, 1997)'
_computing_structure_solution 'SHELXS-97 (Sheldrick, 1990)'
_diffrn_ambient_temperature 103(2)
_diffrn_measured_fraction_theta_full 0.999
_diffrn_measured_fraction_theta_max 0.999
_diffrn_radiation_monochromator graphite
_diffrn_radiation_source 'fine-focus sealed tube'
_diffrn_radiation_type MoK\a
_diffrn_radiation_wavelength 0.71070
_diffrn_reflns_av_R_equivalents 0.0614
_diffrn_reflns_av_sigmaI/netI 0.0648
_diffrn_reflns_limit_h_max 7
_diffrn_reflns_limit_h_min -7
_diffrn_reflns_limit_k_max 14
_diffrn_reflns_limit_k_min -15
_diffrn_reflns_limit_l_max 34
_diffrn_reflns_limit_l_min -39
_diffrn_reflns_number 16222
_diffrn_reflns_theta_full 25.00
_diffrn_reflns_theta_max 25.00
_diffrn_reflns_theta_min 1.99
_exptl_absorpt_coefficient_mu 0.082
_exptl_absorpt_correction_T_max 0.9959
_exptl_absorpt_correction_T_min 0.9599
_exptl_absorpt_correction_type multi-scan
_exptl_crystal_colour colorless
_exptl_crystal_density_diffrn 1.259
_exptl_crystal_density_method 'not measured'
_exptl_crystal_description needle
_exptl_crystal_F_000 1040
_exptl_crystal_size_max 0.50
_exptl_crystal_size_mid 0.10
_exptl_crystal_size_min 0.05
_refine_diff_density_max 0.215
_refine_diff_density_min -0.245
_refine_diff_density_rms 0.055
_refine_ls_abs_structure_details 'Flack H D (1983), Acta Cryst. A39, 876-881'
_refine_ls_abs_structure_Flack -0.6(18)
_refine_ls_extinction_method none
_refine_ls_goodness_of_fit_ref 1.085
_refine_ls_hydrogen_treatment mixed
_refine_ls_matrix_type full
_refine_ls_number_parameters 348
_refine_ls_number_reflns 4497
_refine_ls_number_restraints 0
_refine_ls_restrained_S_all 1.085
_refine_ls_R_factor_all 0.0804
_refine_ls_R_factor_gt 0.0643
_refine_ls_shift/su_max 0.025
_refine_ls_shift/su_mean 0.001
_refine_ls_structure_factor_coef Fsqd
_refine_ls_weighting_details 'calc w=1/[\s^2^(Fo^2^)+(0.0764P)^2^+0.4673P] where P=(Fo^2^+2Fc^2^)/3'
_refine_ls_weighting_scheme calc
_refine_ls_wR_factor_gt 0.1427
_refine_ls_wR_factor_ref 0.1541
_reflns_number_gt 3705
_reflns_number_total 4497
_reflns_threshold_expression >2sigma(I)
_cod_data_source_file cg060849csi20061127_100443.cif
_cod_data_source_block (1S,2R)-1_2b_(R)-3b
_cod_depositor_comments
;
The following automatic conversions were performed:
'_atom_site_symetry_multiplicity' tag replaced with
'_atom_site_symmetry_multiplicity'.

Automatic conversion script
Id: cif_correct_tags 1440 2010-10-19 06:21:57Z saulius 

The following automatic conversions were performed:

'_exptl_absorpt_correction_type' value 'Multi-scan' changed to
'multi-scan' according to
/home/saulius/struct/CIF-dictionaries/cif_core.dic dictionary named
'cif_core.dic' version 2.4.1 from 2010-06-29.

Automatic conversion script
Id: cif_fix_values 1715 2011-07-08 13:25:40Z adriana 
;
_cod_database_code 4504137

loop_
_symmetry_equiv_pos_as_xyz
'x, y, z'
'-x+1/2, -y, z+1/2'
'x+1/2, -y+1/2, -z'
'-x, y+1/2, -z+1/2'

loop_
_atom_site_label
_atom_site_type_symbol
_atom_site_fract_x
_atom_site_fract_y
_atom_site_fract_z
_atom_site_U_iso_or_equiv
_atom_site_adp_type
_atom_site_occupancy
_atom_site_symmetry_multiplicity
_atom_site_calc_flag
_atom_site_refinement_flags
O1 O 0.0469(4) -0.09648(18) -0.04984(8) 0.0272(6) Uani 1 1 d .
O2 O 1.0881(4) -0.17972(18) 0.07711(7) 0.0285(6) Uani 1 1 d .
C3 C 0.4073(6) -0.0755(2) -0.01952(10) 0.0210(7) Uani 1 1 d .
H1 H 0.5705 -0.0753 -0.0265 0.025 Uiso 1 1 calc R
O4 O 1.3561(4) -0.31426(19) 0.11714(7) 0.0278(6) Uani 1 1 d .
O5 O 0.7619(4) -0.16776(17) 0.04562(7) 0.0269(6) Uani 1 1 d .
C6 C 0.2882(6) 0.1989(3) 0.04852(11) 0.0274(8) Uani 1 1 d .
H2 H 0.2637 0.2600 0.0636 0.033 Uiso 1 1 calc R
C7 C 0.2775(6) -0.0827(3) -0.05940(10) 0.0239(8) Uani 1 1 d .
H3 H 0.3317 -0.1437 -0.0749 0.029 Uiso 1 1 calc R
C8 C 0.2227(6) 0.1786(3) -0.10927(11) 0.0289(8) Uani 1 1 d .
H4 H 0.1148 0.2319 -0.1115 0.035 Uiso 1 1 calc R
N1 N 0.3637(5) -0.1701(2) 0.00577(9) 0.0223(7) Uani 1 1 d .
C10 C 0.8767(6) 0.0283(3) 0.16671(11) 0.0272(8) Uani 1 1 d .
H5 H 0.9745 0.0479 0.1881 0.033 Uiso 1 1 calc R
C11 C 0.9488(6) -0.0430(3) 0.13831(10) 0.0240(8) Uani 1 1 d .
H6 H 1.0952 -0.0714 0.1404 0.029 Uiso 1 1 calc R
C12 C 0.8090(6) -0.0733(3) 0.10685(10) 0.0221(7) Uani 1 1 d .
C13 C 0.5319(6) 0.0233(3) -0.10274(10) 0.0240(8) Uani 1 1 d .
H7 H 0.6387 -0.0304 -0.1005 0.029 Uiso 1 1 calc R
C14 C 0.1200(6) 0.1256(2) 0.04618(10) 0.0255(8) Uani 1 1 d .
H8 H -0.0189 0.1361 0.0597 0.031 Uiso 1 1 calc R
C15 C 1.3206(6) -0.2437(3) 0.18508(10) 0.0227(8) Uani 1 1 d .
C16 C 0.8906(6) -0.1463(3) 0.07479(11) 0.0243(8) Uani 1 1 d .
C17 C 0.4294(7) 0.1894(3) -0.12781(11) 0.0304(9) Uani 1 1 d .
H9 H 0.4644 0.2499 -0.1426 0.036 Uiso 1 1 calc R
C18 C 0.4896(6) 0.1839(3) 0.02929(10) 0.0264(8) Uani 1 1 d .
H10 H 0.6033 0.2348 0.0308 0.032 Uiso 1 1 calc R
C19 C 0.1710(6) 0.0914(3) -0.08748(11) 0.0285(8) Uani 1 1 d .
H11 H 0.0286 0.0853 -0.0748 0.034 Uiso 1 1 calc R
C20 C 0.5268(6) 0.0941(3) 0.00762(10) 0.0250(8) Uani 1 1 d .
H12 H 0.6672 0.0835 -0.0054 0.030 Uiso 1 1 calc R
C21 C 0.6644(6) 0.0714(3) 0.16436(11) 0.0264(8) Uani 1 1 d .
C22 C 1.0472(6) -0.1429(3) 0.24229(10) 0.0305(9) Uani 1 1 d .
C23 C 1.5396(7) -0.4020(3) 0.17060(11) 0.0321(9) Uani 1 1 d .
H13 H 1.4079 -0.4465 0.1730 0.048 Uiso 1 1 calc R
H14 H 1.6105 -0.3944 0.1973 0.048 Uiso 1 1 calc R
H15 H 1.6469 -0.4325 0.1516 0.048 Uiso 1 1 calc R
C24 C 0.1568(6) 0.0368(3) 0.02383(10) 0.0238(8) Uani 1 1 d .
H16 H 0.0410 -0.0129 0.0216 0.029 Uiso 1 1 calc R
C25 C 1.4679(6) -0.2978(3) 0.15508(10) 0.0259(8) Uani 1 1 d .
H17 H 1.6048 -0.2552 0.1502 0.031 Uiso 1 1 calc R
C26 C 1.3932(6) -0.1552(3) 0.20503(11) 0.0298(9) Uani 1 1 d .
H18 H 1.5378 -0.1282 0.1993 0.036 Uiso 1 1 calc R
C27 C 0.5965(6) -0.0297(2) 0.10435(11) 0.0244(8) Uani 1 1 d .
H19 H 0.4986 -0.0484 0.0828 0.029 Uiso 1 1 calc R
C28 C 1.1098(6) -0.2819(3) 0.19481(10) 0.0267(8) Uani 1 1 d .
H20 H 1.0577 -0.3429 0.1822 0.032 Uiso 1 1 calc R
C29 C 0.3243(6) 0.0134(3) -0.08410(10) 0.0215(8) Uani 1 1 d .
C30 C 0.3618(6) 0.0202(2) 0.00479(10) 0.0216(7) Uani 1 1 d .
C31 C 1.2575(6) -0.1066(3) 0.23302(12) 0.0325(9) Uani 1 1 d .
H21 H 1.3108 -0.0466 0.2462 0.039 Uiso 1 1 calc R
C32 C 0.5271(6) 0.0408(3) 0.13310(11) 0.0265(8) Uani 1 1 d .
H22 H 0.3805 0.0688 0.1312 0.032 Uiso 1 1 calc R
C33 C 0.5857(7) 0.1472(3) 0.19643(11) 0.0353(10) Uani 1 1 d .
H23 H 0.4218 0.1524 0.1956 0.053 Uiso 1 1 calc R
H24 H 0.6519 0.2145 0.1910 0.053 Uiso 1 1 calc R
H25 H 0.6327 0.1234 0.2234 0.053 Uiso 1 1 calc R
C34 C 0.9737(6) -0.2316(3) 0.22294(10) 0.0300(9) Uani 1 1 d .
H26 H 0.8291 -0.2582 0.2289 0.036 Uiso 1 1 calc R
C35 C 0.8964(7) -0.0857(3) 0.27067(12) 0.0427(10) Uani 1 1 d .
H27 H 0.9839 -0.0603 0.2938 0.064 Uiso 1 1 calc R
H28 H 0.7780 -0.1315 0.2805 0.064 Uiso 1 1 calc R
H29 H 0.8285 -0.0276 0.2563 0.064 Uiso 1 1 calc R
C36 C 0.5851(6) 0.1108(3) -0.12461(10) 0.0290(9) Uani 1 1 d .
H30 H 0.7275 0.1168 -0.1373 0.035 Uiso 1 1 calc R
H31 H 1.274(7) -0.263(4) 0.1069(13) 0.059(14) Uiso 1 1 d .
H32 H -0.018(8) -0.130(4) -0.0722(15) 0.072(16) Uiso 1 1 d .
H33 H 0.496(6) -0.175(3) 0.0249(10) 0.024(9) Uiso 1 1 d .
H34 H 0.228(7) -0.159(3) 0.0231(12) 0.039(11) Uiso 1 1 d .
H35 H 0.348(7) -0.226(3) -0.0106(12) 0.040(12) Uiso 1 1 d .

loop_
_atom_site_aniso_label
_atom_site_aniso_U_11
_atom_site_aniso_U_22
_atom_site_aniso_U_33
_atom_site_aniso_U_23
_atom_site_aniso_U_13
_atom_site_aniso_U_12
O1 0.0194(13) 0.0287(14) 0.0336(14) -0.0074(12) 0.0011(11) 0.0002(11)
O2 0.0231(13) 0.0281(13) 0.0343(14) -0.0008(11) -0.0017(11) 0.0041(11)
C3 0.0207(18) 0.0175(17) 0.0250(18) -0.0021(14) -0.0010(15) 0.0000(15)
O4 0.0259(13) 0.0302(14) 0.0273(13) -0.0027(11) -0.0003(12) 0.0073(12)
O5 0.0264(14) 0.0255(13) 0.0288(13) -0.0039(11) -0.0056(11) 0.0028(11)
C6 0.033(2) 0.0235(19) 0.0258(19) -0.0018(15) -0.0051(17) 0.0010(16)
C7 0.0230(18) 0.0210(18) 0.0276(19) -0.0023(15) -0.0004(15) 0.0010(15)
C8 0.032(2) 0.0241(19) 0.030(2) 0.0006(16) -0.0019(17) 0.0048(16)
N1 0.0221(17) 0.0172(15) 0.0277(16) 0.0032(13) -0.0018(14) -0.0010(13)
C10 0.031(2) 0.0248(19) 0.0257(19) 0.0005(15) -0.0033(17) -0.0011(17)
C11 0.0202(18) 0.0233(19) 0.0284(19) 0.0015(15) -0.0014(15) -0.0013(15)
C12 0.0234(18) 0.0201(17) 0.0229(18) 0.0034(14) 0.0004(15) -0.0028(15)
C13 0.0251(19) 0.0221(19) 0.0250(19) -0.0010(15) -0.0023(16) 0.0049(15)
C14 0.027(2) 0.0239(18) 0.0259(19) 0.0003(15) 0.0005(16) 0.0037(16)
C15 0.0209(18) 0.0217(18) 0.0256(18) 0.0019(15) -0.0039(16) 0.0036(15)
C16 0.025(2) 0.0192(18) 0.0285(19) 0.0027(15) 0.0054(17) 0.0022(16)
C17 0.041(2) 0.0211(18) 0.029(2) 0.0036(16) -0.0012(17) -0.0001(18)
C18 0.029(2) 0.0215(18) 0.0291(19) -0.0009(15) -0.0022(17) -0.0058(16)
C19 0.0283(19) 0.029(2) 0.0284(19) -0.0066(16) 0.0000(16) 0.0005(17)
C20 0.0254(19) 0.0243(19) 0.0252(19) 0.0019(16) -0.0054(16) -0.0031(16)
C21 0.026(2) 0.0250(19) 0.0282(19) 0.0022(15) 0.0000(17) -0.0038(17)
C22 0.035(2) 0.036(2) 0.0205(19) -0.0007(16) -0.0005(17) 0.0070(18)
C23 0.036(2) 0.028(2) 0.033(2) 0.0009(17) -0.0030(18) 0.0061(18)
C24 0.0225(18) 0.0194(18) 0.0297(19) 0.0002(15) -0.0041(16) -0.0003(15)
C25 0.0240(18) 0.027(2) 0.0268(19) 0.0011(15) 0.0001(16) 0.0016(16)
C26 0.026(2) 0.026(2) 0.037(2) 0.0003(17) -0.0051(17) 0.0026(16)
C27 0.0254(19) 0.0202(18) 0.0276(19) -0.0009(15) -0.0018(16) -0.0004(16)
C28 0.028(2) 0.0248(19) 0.0270(19) -0.0020(15) -0.0020(16) 0.0010(17)
C29 0.0246(18) 0.0211(18) 0.0188(17) -0.0048(14) -0.0067(15) 0.0027(15)
C30 0.0261(19) 0.0155(17) 0.0233(18) 0.0011(14) -0.0028(15) 0.0002(15)
C31 0.036(2) 0.025(2) 0.036(2) -0.0092(17) -0.0072(18) 0.0036(17)
C32 0.0243(19) 0.0240(19) 0.031(2) 0.0019(15) 0.0003(16) -0.0007(15)
C33 0.043(2) 0.031(2) 0.032(2) -0.0030(17) 0.0042(19) -0.0032(19)
C34 0.027(2) 0.036(2) 0.0275(19) 0.0041(17) -0.0001(17) 0.0006(17)
C35 0.043(2) 0.054(3) 0.031(2) -0.005(2) 0.003(2) 0.015(2)
C36 0.0261(19) 0.035(2) 0.0262(19) -0.0006(16) -0.0006(16) -0.0021(17)

loop_
_atom_type_symbol
_atom_type_description
_atom_type_scat_dispersion_real
_atom_type_scat_dispersion_imag
_atom_type_scat_source
C C 0.0033 0.0016 'International Tables Vol C Tables 4.2.6.8 and 6.1.1.4'
H H 0.0000 0.0000 'International Tables Vol C Tables 4.2.6.8 and 6.1.1.4'
N N 0.0061 0.0033 'International Tables Vol C Tables 4.2.6.8 and 6.1.1.4'
O O 0.0106 0.0060 'International Tables Vol C Tables 4.2.6.8 and 6.1.1.4'

loop_
_geom_angle_atom_site_label_1
_geom_angle_atom_site_label_2
_geom_angle_atom_site_label_3
_geom_angle
C7 O1 H32 107(3)
C30 C3 N1 110.7(3)
C30 C3 C7 114.6(3)
N1 C3 C7 109.6(3)
C30 C3 H1 107.2
N1 C3 H1 107.2
C7 C3 H1 107.2
C25 O4 H31 118(3)
C18 C6 C14 120.6(3)
C18 C6 H2 119.7
C14 C6 H2 119.7
O1 C7 C29 113.6(3)
O1 C7 C3 107.9(3)
C29 C7 C3 108.4(3)
O1 C7 H3 108.9
C29 C7 H3 108.9
C3 C7 H3 108.9
C19 C8 C17 120.8(3)
C19 C8 H4 119.6
C17 C8 H4 119.6
C3 N1 H33 105.0(19)
C3 N1 H34 110(2)
H33 N1 H34 106(3)
C3 N1 H35 110(2)
H33 N1 H35 114(3)
H34 N1 H35 112(3)
C11 C10 C21 121.2(3)
C11 C10 H5 119.4
C21 C10 H5 119.4
C12 C11 C10 120.5(3)
C12 C11 H6 119.7
C10 C11 H6 119.7
C11 C12 C27 118.4(3)
C11 C12 C16 120.7(3)
C27 C12 C16 120.8(3)
C36 C13 C29 120.7(3)
C36 C13 H7 119.7
C29 C13 H7 119.7
C6 C14 C24 119.4(3)
C6 C14 H8 120.3
C24 C14 H8 120.3
C28 C15 C26 117.9(3)
C28 C15 C25 120.9(3)
C26 C15 C25 121.1(3)
O2 C16 O5 122.6(3)
O2 C16 C12 118.7(3)
O5 C16 C12 118.6(3)
C8 C17 C36 119.2(3)
C8 C17 H9 120.4
C36 C17 H9 120.4
C6 C18 C20 119.8(3)
C6 C18 H10 120.1
C20 C18 H10 120.1
C29 C19 C8 120.4(3)
C29 C19 H11 119.8
C8 C19 H11 119.8
C30 C20 C18 120.7(3)
C30 C20 H12 119.7
C18 C20 H12 119.7
C32 C21 C10 117.8(3)
C32 C21 C33 121.7(3)
C10 C21 C33 120.4(3)
C31 C22 C34 118.2(3)
C31 C22 C35 121.0(4)
C34 C22 C35 120.8(4)
C25 C23 H13 109.5
C25 C23 H14 109.5
H13 C23 H14 109.5
C25 C23 H15 109.5
H13 C23 H15 109.5
H14 C23 H15 109.5
C14 C24 C30 120.5(3)
C14 C24 H16 119.8
C30 C24 H16 119.8
O4 C25 C15 111.9(3)
O4 C25 C23 106.9(3)
C15 C25 C23 111.5(3)
O4 C25 H17 108.8
C15 C25 H17 108.8
C23 C25 H17 108.8
C31 C26 C15 120.8(4)
C31 C26 H18 119.6
C15 C26 H18 119.6
C32 C27 C12 120.2(3)
C32 C27 H19 119.9
C12 C27 H19 119.9
C15 C28 C34 120.7(3)
C15 C28 H20 119.7
C34 C28 H20 119.7
C19 C29 C13 119.3(3)
C19 C29 C7 122.2(3)
C13 C29 C7 118.5(3)
C20 C30 C24 119.1(3)
C20 C30 C3 119.1(3)
C24 C30 C3 121.8(3)
C22 C31 C26 121.6(4)
C22 C31 H21 119.2
C26 C31 H21 119.2
C21 C32 C27 121.9(3)
C21 C32 H22 119.1
C27 C32 H22 119.1
C21 C33 H23 109.5
C21 C33 H24 109.5
H23 C33 H24 109.5
C21 C33 H25 109.5
H23 C33 H25 109.5
H24 C33 H25 109.5
C22 C34 C28 120.8(3)
C22 C34 H26 119.6
C28 C34 H26 119.6
C22 C35 H27 109.5
C22 C35 H28 109.5
H27 C35 H28 109.5
C22 C35 H29 109.5
H27 C35 H29 109.5
H28 C35 H29 109.5
C13 C36 C17 119.7(3)
C13 C36 H30 120.1
C17 C36 H30 120.1

loop_
_geom_bond_atom_site_label_1
_geom_bond_atom_site_label_2
_geom_bond_distance
O1 C7 1.421(4)
O1 H32 0.94(5)
O2 C16 1.258(4)
C3 C30 1.507(4)
C3 N1 1.512(4)
C3 C7 1.527(5)
C3 H1 1.0000
O4 C25 1.432(4)
O4 H31 0.90(5)
O5 C16 1.261(4)
C6 C18 1.371(5)
C6 C14 1.388(5)
C6 H2 0.9500
C7 C29 1.521(5)
C7 H3 1.0000
C8 C19 1.380(5)
C8 C17 1.382(5)
C8 H4 0.9500
N1 H33 1.01(4)
N1 H34 1.00(4)
N1 H35 0.91(4)
C10 C11 1.387(5)
C10 C21 1.387(5)
C10 H5 0.9500
C11 C12 1.387(5)
C11 H6 0.9500
C12 C27 1.391(5)
C12 C16 1.503(5)
C13 C36 1.386(5)
C13 C29 1.387(5)
C13 H7 0.9500
C14 C24 1.391(5)
C14 H8 0.9500
C15 C28 1.389(5)
C15 C26 1.397(5)
C15 C25 1.498(5)
C17 C36 1.388(5)
C17 H9 0.9500
C18 C20 1.390(5)
C18 H10 0.9500
C19 C29 1.373(5)
C19 H11 0.9500
C20 C30 1.381(5)
C20 H12 0.9500
C21 C32 1.374(5)
C21 C33 1.521(5)
C22 C31 1.374(5)
C22 C34 1.392(5)
C22 C35 1.497(5)
C23 C25 1.515(5)
C23 H13 0.9800
C23 H14 0.9800
C23 H15 0.9800
C24 C30 1.390(5)
C24 H16 0.9500
C25 H17 1.0000
C26 C31 1.380(5)
C26 H18 0.9500
C27 C32 1.383(5)
C27 H19 0.9500
C28 C34 1.395(5)
C28 H20 0.9500
C31 H21 0.9500
C32 H22 0.9500
C33 H23 0.9800
C33 H24 0.9800
C33 H25 0.9800
C34 H26 0.9500
C35 H27 0.9800
C35 H28 0.9800
C35 H29 0.9800
C36 H30 0.9500

loop_
_geom_torsion_atom_site_label_1
_geom_torsion_atom_site_label_2
_geom_torsion_atom_site_label_3
_geom_torsion_atom_site_label_4
_geom_torsion
C30 C3 C7 O1 -68.7(4)
N1 C3 C7 O1 56.5(3)
C30 C3 C7 C29 54.8(4)
N1 C3 C7 C29 180.0(3)
C21 C10 C11 C12 -0.2(5)
C10 C11 C12 C27 0.6(5)
C10 C11 C12 C16 176.8(3)
C18 C6 C14 C24 -0.4(5)
C11 C12 C16 O2 0.2(5)
C27 C12 C16 O2 176.3(3)
C11 C12 C16 O5 -176.5(3)
C27 C12 C16 O5 -0.4(5)
C19 C8 C17 C36 0.6(5)
C14 C6 C18 C20 -0.7(5)
C17 C8 C19 C29 -0.4(5)
C6 C18 C20 C30 0.8(5)
C11 C10 C21 C32 0.3(5)
C11 C10 C21 C33 178.3(3)
C6 C14 C24 C30 1.5(5)
C28 C15 C25 O4 54.2(4)
C26 C15 C25 O4 -127.7(3)
C28 C15 C25 C23 -65.4(4)
C26 C15 C25 C23 112.7(4)
C28 C15 C26 C31 -1.1(5)
C25 C15 C26 C31 -179.2(3)
C11 C12 C27 C32 -1.0(5)
C16 C12 C27 C32 -177.2(3)
C26 C15 C28 C34 1.5(5)
C25 C15 C28 C34 179.6(3)
C8 C19 C29 C13 0.1(5)
C8 C19 C29 C7 178.2(3)
C36 C13 C29 C19 0.0(5)
C36 C13 C29 C7 -178.1(3)
O1 C7 C29 C19 16.0(5)
C3 C7 C29 C19 -103.9(4)
O1 C7 C29 C13 -165.9(3)
C3 C7 C29 C13 74.1(4)
C18 C20 C30 C24 0.2(5)
C18 C20 C30 C3 179.1(3)
C14 C24 C30 C20 -1.4(5)
C14 C24 C30 C3 179.8(3)
N1 C3 C30 C20 126.3(3)
C7 C3 C30 C20 -109.1(4)
N1 C3 C30 C24 -54.9(4)
C7 C3 C30 C24 69.7(4)
C34 C22 C31 C26 0.7(6)
C35 C22 C31 C26 -176.0(3)
C15 C26 C31 C22 0.0(6)
C10 C21 C32 C27 -0.7(5)
C33 C21 C32 C27 -178.7(3)
C12 C27 C32 C21 1.1(5)
C31 C22 C34 C28 -0.2(5)
C35 C22 C34 C28 176.5(3)
C15 C28 C34 C22 -0.9(5)
C29 C13 C36 C17 0.2(5)
C8 C17 C36 C13 -0.4(5)
